data_7031689
loop_
_publ_author_name
'Imran, Muhammad'
'Mix, Andreas'
'Neumann, Beate'
'Stammler, Hans-Georg'
'Monkowius, Uwe'
'Bleckenwegner, Petra'
'Mitzel, Norbert W.'

_publ_section_title
;
 Boron-centered soft ligands based on tetrazole units and their complexes
 with sodium, potassium and bismuth ions.
;
_journal_issue 39
_journal_name_full 'Dalton transactions (Cambridge, England : 2003)'
_journal_page_first 14737
_journal_page_last 14748
_journal_paper_doi 10.1039/c4dt01931h
_journal_volume 43
_journal_year 2014
_chemical_formula_moiety 'C14 H16 B N8 Na O2 S2'
_chemical_formula_sum 'C14 H16 B N8 Na O2 S2'
_chemical_formula_weight 426.27
_chemical_name_systematic
; 
 ? 
;
_space_group_IT_number 14
_symmetry_cell_setting monoclinic
_symmetry_space_group_name_Hall '-P 2ybc'
_symmetry_space_group_name_H-M 'P 1 21/c 1'
_atom_sites_solution_hydrogens geom
_atom_sites_solution_primary direct
_atom_sites_solution_secondary difmap
_audit_creation_method SHELXL-97
_cell_angle_alpha 90.00
_cell_angle_beta 92.3920(10)
_cell_angle_gamma 90.00
_cell_formula_units_Z 4
_cell_length_a 7.1466(2)
_cell_length_b 6.1686(2)
_cell_length_c 43.2407(11)
_cell_measurement_reflns_used 9948
_cell_measurement_temperature 100(2)
_cell_measurement_theta_max 143.679
_cell_measurement_theta_min 6.137
_cell_volume 1904.58(9)
_computing_cell_refinement 'APEX 2, Bruker AXS'
_computing_data_collection 'APEX 2, Bruker AXS'
_computing_data_reduction 'APEX 2, Bruker AXS'
_computing_molecular_graphics 'SHELXTL-PLUS (1990)'
_computing_publication_material 'SHELXL-97 (Sheldrick, 1997)'
_computing_structure_refinement 'SHELXL-97 (Sheldrick, 1997)'
_computing_structure_solution 'SHELXS-97 (Sheldrick, 1990)'
_diffrn_ambient_temperature 100(2)
_diffrn_measured_fraction_theta_full 0.959
_diffrn_measured_fraction_theta_max 0.959
_diffrn_measurement_device_type 'Bruker AXS X8 Prospector Ultra with APEX II'
_diffrn_measurement_method CCD
_diffrn_radiation_monochromator 'Quazar Montel multilayer optic Montel200'
_diffrn_radiation_source 'I\mS Incoatec Microfocus'
_diffrn_radiation_type CuK\a
_diffrn_radiation_wavelength 1.54178
_diffrn_reflns_av_R_equivalents 0.0230
_diffrn_reflns_av_sigmaI/netI 0.0228
_diffrn_reflns_limit_h_max 8
_diffrn_reflns_limit_h_min -7
_diffrn_reflns_limit_k_max 7
_diffrn_reflns_limit_k_min -7
_diffrn_reflns_limit_l_max 49
_diffrn_reflns_limit_l_min -52
_diffrn_reflns_number 12737
_diffrn_reflns_theta_full 71.84
_diffrn_reflns_theta_max 71.84
_diffrn_reflns_theta_min 2.05
_exptl_absorpt_coefficient_mu 3.021
_exptl_absorpt_correction_T_max 0.7685
_exptl_absorpt_correction_T_min 0.5334
_exptl_absorpt_correction_type multi-scan
_exptl_absorpt_process_details 'SADABS-2008/1 - Bruker AXS area detector scaling and absorption correction'
_exptl_crystal_colour colourless
_exptl_crystal_density_diffrn 1.487
_exptl_crystal_density_method 'not measured'
_exptl_crystal_description fragment
_exptl_crystal_F_000 880
_exptl_crystal_size_max 0.24
_exptl_crystal_size_mid 0.15
_exptl_crystal_size_min 0.09
_refine_diff_density_max 0.546
_refine_diff_density_min -0.410
_refine_diff_density_rms 0.075
_refine_ls_extinction_method none
_refine_ls_goodness_of_fit_ref 1.286
_refine_ls_hydrogen_treatment mixed
_refine_ls_matrix_type full
_refine_ls_number_parameters 265
_refine_ls_number_reflns 3598
_refine_ls_number_restraints 2
_refine_ls_restrained_S_all 1.288
_refine_ls_R_factor_all 0.0508
_refine_ls_R_factor_gt 0.0507
_refine_ls_shift/su_max 0.001
_refine_ls_shift/su_mean 0.000
_refine_ls_structure_factor_coef Fsqd
_refine_ls_weighting_details 'calc w=1/[\s^2^(Fo^2^)+(0.0000P)^2^+5.2560P] where P=(Fo^2^+2Fc^2^)/3'
_refine_ls_weighting_scheme calc
_refine_ls_wR_factor_gt 0.1154
_refine_ls_wR_factor_ref 0.1155
_reflns_number_gt 3580
_reflns_number_total 3598
_reflns_threshold_expression >2sigma(I)
_cod_data_source_file c4dt01931h2.cif
_cod_data_source_block compound4
_cod_depositor_comments
;
The following automatic conversions were performed:

'_symmetry_cell_setting' value 'Monoclinic' changed to 'monoclinic'
according to
/usr/data/users/saulius/crontab/automatic-downloads/rss-feeds/RSC/lib/dictionaries/cif_core.dic
dictionary named 'cif_core.dic' version 2.4.2 from 2011-04-26.

Automatic conversion script
Id: cif_fix_values 2281 2013-09-26 08:29:07Z andrius 

 Adding full bibliography for 7031686--7031693.cif.
;
_cod_original_sg_symbol_H-M 'P 21/c'
_cod_database_code 7031689

loop_
_symmetry_equiv_pos_as_xyz
'x, y, z'
'-x, y+1/2, -z+1/2'
'-x, -y, -z'
'x, -y-1/2, z-1/2'

loop_
_atom_site_label
_atom_site_type_symbol
_atom_site_fract_x
_atom_site_fract_y
_atom_site_fract_z
_atom_site_U_iso_or_equiv
_atom_site_adp_type
_atom_site_occupancy
_atom_site_symmetry_multiplicity
_atom_site_calc_flag
_atom_site_refinement_flags
Na1 Na 0.72619(16) 0.3077(2) 0.37552(3) 0.0198(3) Uani 1 1 d .
S1 S 0.49936(9) 0.62753(12) 0.334052(16) 0.01715(17) Uani 1 1 d .
S2 S -0.05994(10) 0.54824(13) 0.423918(16) 0.01907(18) Uani 1 1 d .
N1 N 0.1553(3) 0.4748(4) 0.34979(5) 0.0145(5) Uani 1 1 d .
N2 N -0.0286(3) 0.5193(4) 0.34301(5) 0.0172(5) Uani 1 1 d .
N3 N -0.0413(3) 0.6738(4) 0.32323(5) 0.0177(5) Uani 1 1 d .
N4 N 0.1376(3) 0.7326(4) 0.31694(5) 0.0158(5) Uani 1 1 d .
N5 N 0.2802(3) 0.4165(4) 0.40380(5) 0.0142(5) Uani 1 1 d .
N6 N 0.4654(3) 0.4413(4) 0.41238(6) 0.0168(5) Uani 1 1 d .
N7 N 0.4800(3) 0.5669(4) 0.43597(5) 0.0174(5) Uani 1 1 d .
N8 N 0.3022(3) 0.6285(4) 0.44280(5) 0.0157(5) Uani 1 1 d .
O1 O 0.6582(4) 0.1345(4) 0.32493(6) 0.0321(6) Uani 1 1 d D
H1C H 0.564(5) 0.216(7) 0.3183(10) 0.048 Uiso 1 1 d D
H1D H 0.615(6) -0.003(4) 0.3227(10) 0.048 Uiso 1 1 d D
O2 O 0.6976(4) -0.0401(5) 0.39405(7) 0.0422(7) Uani 1 1 d .
H2A H 0.733(7) -0.028(9) 0.3732(12) 0.063 Uiso 1 1 d .
H2B H 0.788(7) -0.139(9) 0.4047(12) 0.063 Uiso 1 1 d .
B1 B 0.2165(4) 0.2933(5) 0.37379(7) 0.0152(6) Uani 1 1 d .
H1A H 0.1103 0.1955 0.3778 0.018 Uiso 1 1 calc R
H1B H 0.3208 0.2062 0.3660 0.018 Uiso 1 1 calc R
C1 C 0.2633(4) 0.6103(5) 0.33371(6) 0.0153(6) Uani 1 1 d .
C2 C 0.1719(4) 0.8959(5) 0.29414(6) 0.0149(6) Uani 1 1 d .
C3 C 0.0812(4) 1.0948(5) 0.29577(7) 0.0178(6) Uani 1 1 d .
H3 H -0.0011 1.1244 0.3119 0.021 Uiso 1 1 calc R
C4 C 0.1138(4) 1.2488(5) 0.27328(7) 0.0205(6) Uani 1 1 d .
H4 H 0.0532 1.3856 0.2740 0.025 Uiso 1 1 calc R
C5 C 0.2348(4) 1.2043(5) 0.24963(7) 0.0209(6) Uani 1 1 d .
H5 H 0.2587 1.3116 0.2345 0.025 Uiso 1 1 calc R
C6 C 0.3202(4) 1.0035(5) 0.24820(7) 0.0197(6) Uani 1 1 d .
H6 H 0.4006 0.9721 0.2318 0.024 Uiso 1 1 calc R
C7 C 0.2892(4) 0.8475(5) 0.27054(7) 0.0186(6) Uani 1 1 d .
H7 H 0.3477 0.7096 0.2696 0.022 Uiso 1 1 calc R
C8 C 0.1744(4) 0.5332(5) 0.42295(6) 0.0146(6) Uani 1 1 d .
C9 C 0.2722(4) 0.7835(5) 0.46677(6) 0.0164(6) Uani 1 1 d .
C10 C 0.3145(4) 0.7290(5) 0.49733(7) 0.0182(6) Uani 1 1 d .
H10 H 0.3558 0.5869 0.5027 0.022 Uiso 1 1 calc R
C11 C 0.2954(4) 0.8856(5) 0.52002(7) 0.0195(6) Uani 1 1 d .
H11 H 0.3257 0.8516 0.5411 0.023 Uiso 1 1 calc R
C12 C 0.2320(4) 1.0918(5) 0.51207(7) 0.0198(6) Uani 1 1 d .
H12 H 0.2205 1.1991 0.5276 0.024 Uiso 1 1 calc R
C13 C 0.1857(4) 1.1411(5) 0.48145(7) 0.0192(6) Uani 1 1 d .
H13 H 0.1390 1.2811 0.4762 0.023 Uiso 1 1 calc R
C14 C 0.2067(4) 0.9878(5) 0.45841(7) 0.0179(6) Uani 1 1 d .
H14 H 0.1768 1.0219 0.4373 0.021 Uiso 1 1 calc R

loop_
_atom_site_aniso_label
_atom_site_aniso_U_11
_atom_site_aniso_U_22
_atom_site_aniso_U_33
_atom_site_aniso_U_23
_atom_site_aniso_U_13
_atom_site_aniso_U_12
Na1 0.0167(6) 0.0204(6) 0.0225(6) 0.0012(5) 0.0030(4) -0.0014(5)
S1 0.0097(3) 0.0187(4) 0.0230(4) 0.0025(3) 0.0007(2) -0.0013(3)
S2 0.0102(3) 0.0263(4) 0.0208(4) -0.0067(3) 0.0007(2) 0.0008(3)
N1 0.0114(11) 0.0162(12) 0.0160(11) -0.0001(10) 0.0012(9) -0.0014(10)
N2 0.0122(12) 0.0231(13) 0.0163(11) 0.0011(10) 0.0002(9) -0.0016(10)
N3 0.0119(11) 0.0231(14) 0.0182(12) 0.0004(10) 0.0030(9) -0.0028(10)
N4 0.0113(11) 0.0186(13) 0.0177(12) 0.0000(10) 0.0019(9) -0.0014(10)
N5 0.0116(11) 0.0156(12) 0.0154(11) 0.0007(9) 0.0007(9) 0.0004(9)
N6 0.0114(11) 0.0189(13) 0.0200(12) -0.0006(10) 0.0000(9) 0.0000(10)
N7 0.0109(11) 0.0228(13) 0.0186(12) -0.0029(10) 0.0010(9) 0.0028(10)
N8 0.0118(11) 0.0200(13) 0.0155(11) -0.0014(10) 0.0013(9) -0.0001(10)
O1 0.0287(13) 0.0251(13) 0.0428(14) -0.0027(11) 0.0050(11) 0.0001(11)
O2 0.0437(16) 0.0261(14) 0.0558(18) 0.0057(13) -0.0112(14) 0.0013(12)
B1 0.0140(15) 0.0146(16) 0.0169(15) -0.0003(13) 0.0012(12) -0.0010(12)
C1 0.0126(13) 0.0184(14) 0.0148(13) -0.0017(11) 0.0000(10) -0.0012(11)
C2 0.0126(13) 0.0153(14) 0.0168(13) 0.0012(11) -0.0006(10) -0.0035(11)
C3 0.0146(14) 0.0185(15) 0.0204(14) -0.0029(12) 0.0015(11) 0.0013(12)
C4 0.0179(15) 0.0165(15) 0.0265(15) -0.0021(12) -0.0046(12) 0.0003(12)
C5 0.0164(14) 0.0258(17) 0.0202(14) 0.0030(13) -0.0026(11) -0.0046(13)
C6 0.0149(14) 0.0245(16) 0.0200(14) 0.0008(12) 0.0030(11) -0.0027(12)
C7 0.0149(14) 0.0206(15) 0.0204(14) -0.0018(12) 0.0011(11) 0.0005(12)
C8 0.0128(13) 0.0174(14) 0.0138(13) 0.0010(11) 0.0010(10) 0.0000(11)
C9 0.0107(13) 0.0206(15) 0.0179(14) -0.0038(12) 0.0012(10) -0.0025(11)
C10 0.0129(13) 0.0222(16) 0.0195(14) 0.0010(12) 0.0003(11) 0.0027(12)
C11 0.0161(14) 0.0263(17) 0.0158(14) -0.0012(12) -0.0008(11) -0.0027(12)
C12 0.0136(14) 0.0240(16) 0.0220(15) -0.0072(13) 0.0034(11) -0.0032(12)
C13 0.0156(14) 0.0155(14) 0.0265(15) 0.0008(12) 0.0010(11) -0.0026(12)
C14 0.0154(14) 0.0204(15) 0.0178(14) 0.0022(12) -0.0005(11) -0.0031(12)

loop_
_atom_type_symbol
_atom_type_description
_atom_type_scat_dispersion_real
_atom_type_scat_dispersion_imag
_atom_type_scat_source
C C 0.0181 0.0091 'International Tables Vol C Tables 4.2.6.8 and 6.1.1.4'
H H 0.0000 0.0000 'International Tables Vol C Tables 4.2.6.8 and 6.1.1.4'
B B 0.0090 0.0039 'International Tables Vol C Tables 4.2.6.8 and 6.1.1.4'
N N 0.0311 0.0180 'International Tables Vol C Tables 4.2.6.8 and 6.1.1.4'
O O 0.0492 0.0322 'International Tables Vol C Tables 4.2.6.8 and 6.1.1.4'
Na Na 0.1353 0.1239 'International Tables Vol C Tables 4.2.6.8 and 6.1.1.4'
S S 0.3331 0.5567 'International Tables Vol C Tables 4.2.6.8 and 6.1.1.4'

loop_
_geom_angle_atom_site_label_1
_geom_angle_atom_site_label_2
_geom_angle_atom_site_label_3
_geom_angle
_geom_angle_site_symmetry_1
_geom_angle_site_symmetry_3
O2 Na1 O1 83.56(11) . .
O2 Na1 N6 90.34(11) . .
O1 Na1 N6 123.67(9) . .
O2 Na1 N2 135.82(11) . 1_655
O1 Na1 N2 81.50(9) . 1_655
N6 Na1 N2 132.07(9) . 1_655
O2 Na1 S2 105.88(9) . 1_655
O1 Na1 S2 158.06(8) . 1_655
N6 Na1 S2 76.78(6) . 1_655
N2 Na1 S2 78.03(6) 1_655 1_655
O2 Na1 S1 138.34(9) . .
O1 Na1 S1 71.42(7) . .
N6 Na1 S1 77.49(6) . .
N2 Na1 S1 73.62(6) 1_655 .
S2 Na1 S1 109.65(4) 1_655 .
O2 Na1 H2A 24.3(14) . .
O1 Na1 H2A 61.9(14) . .
N6 Na1 H2A 111.1(15) . .
N2 Na1 H2A 116.8(15) 1_655 .
S2 Na1 H2A 121.7(14) 1_655 .
S1 Na1 H2A 128.6(14) . .
C1 S1 Na1 117.76(11) . .
C8 S2 Na1 116.33(10) . 1_455
C1 N1 N2 109.4(2) . .
C1 N1 B1 129.0(2) . .
N2 N1 B1 121.6(2) . .
N3 N2 N1 109.5(2) . .
N3 N2 Na1 133.93(18) . 1_455
N1 N2 Na1 116.22(17) . 1_455
N2 N3 N4 106.8(2) . .
C1 N4 N3 110.4(2) . .
C1 N4 C2 128.8(2) . .
N3 N4 C2 120.6(2) . .
C8 N5 N6 109.5(2) . .
C8 N5 B1 128.3(2) . .
N6 N5 B1 121.8(2) . .
N7 N6 N5 109.2(2) . .
N7 N6 Na1 129.41(18) . .
N5 N6 Na1 120.11(17) . .
N6 N7 N8 107.1(2) . .
C8 N8 N7 110.4(2) . .
C8 N8 C9 128.9(2) . .
N7 N8 C9 120.6(2) . .
Na1 O1 H1C 99(3) . .
Na1 O1 H1D 124(3) . .
H1C O1 H1D 104(4) . .
Na1 O2 H2A 64(3) . .
Na1 O2 H2B 132(3) . .
H2A O2 H2B 107(4) . .
N5 B1 N1 105.4(2) . .
N5 B1 H1A 110.7 . .
N1 B1 H1A 110.7 . .
N5 B1 H1B 110.7 . .
N1 B1 H1B 110.7 . .
H1A B1 H1B 108.8 . .
N1 C1 N4 103.8(2) . .
N1 C1 S1 128.8(2) . .
N4 C1 S1 127.4(2) . .
C7 C2 C3 121.8(3) . .
C7 C2 N4 118.8(3) . .
C3 C2 N4 119.4(3) . .
C4 C3 C2 118.5(3) . .
C4 C3 H3 120.8 . .
C2 C3 H3 120.8 . .
C3 C4 C5 120.5(3) . .
C3 C4 H4 119.8 . .
C5 C4 H4 119.8 . .
C6 C5 C4 119.8(3) . .
C6 C5 H5 120.1 . .
C4 C5 H5 120.1 . .
C5 C6 C7 120.4(3) . .
C5 C6 H6 119.8 . .
C7 C6 H6 119.8 . .
C2 C7 C6 119.0(3) . .
C2 C7 H7 120.5 . .
C6 C7 H7 120.5 . .
N5 C8 N8 103.8(2) . .
N5 C8 S2 128.9(2) . .
N8 C8 S2 127.2(2) . .
C10 C9 C14 121.8(3) . .
C10 C9 N8 119.7(3) . .
C14 C9 N8 118.4(3) . .
C9 C10 C11 118.8(3) . .
C9 C10 H10 120.6 . .
C11 C10 H10 120.6 . .
C10 C11 C12 120.2(3) . .
C10 C11 H11 119.9 . .
C12 C11 H11 119.9 . .
C13 C12 C11 120.0(3) . .
C13 C12 H12 120.0 . .
C11 C12 H12 120.0 . .
C12 C13 C14 120.6(3) . .
C12 C13 H13 119.7 . .
C14 C13 H13 119.7 . .
C13 C14 C9 118.5(3) . .
C13 C14 H14 120.7 . .
C9 C14 H14 120.7 . .

loop_
_geom_bond_atom_site_label_1
_geom_bond_atom_site_label_2
_geom_bond_distance
_geom_bond_site_symmetry_2
Na1 O2 2.302(3) .
Na1 O1 2.465(3) .
Na1 N6 2.634(3) .
Na1 N2 2.637(3) 1_655
Na1 S2 2.9411(14) 1_655
Na1 S1 3.0811(14) .
Na1 H2A 2.07(6) .
S1 C1 1.690(3) .
S2 C8 1.680(3) .
S2 Na1 2.9411(14) 1_455
N1 C1 1.351(4) .
N1 N2 1.362(3) .
N1 B1 1.576(4) .
N2 N3 1.281(4) .
N2 Na1 2.637(3) 1_455
N3 N4 1.368(3) .
N4 C1 1.359(4) .
N4 C2 1.438(4) .
N5 C8 1.352(4) .
N5 N6 1.369(3) .
N5 B1 1.555(4) .
N6 N7 1.282(3) .
N7 N8 1.370(3) .
N8 C8 1.360(4) .
N8 C9 1.433(4) .
O1 H1C 0.876(19) .
O1 H1D 0.909(19) .
O2 H2A 0.95(5) .
O2 H2B 0.99(6) .
B1 H1A 0.9900 .
B1 H1B 0.9900 .
C2 C7 1.380(4) .
C2 C3 1.390(4) .
C3 C4 1.386(4) .
C3 H3 0.9500 .
C4 C5 1.394(4) .
C4 H4 0.9500 .
C5 C6 1.383(5) .
C5 H5 0.9500 .
C6 C7 1.387(4) .
C6 H6 0.9500 .
C7 H7 0.9500 .
C9 C10 1.385(4) .
C9 C14 1.387(4) .
C10 C11 1.387(4) .
C10 H10 0.9500 .
C11 C12 1.389(5) .
C11 H11 0.9500 .
C12 C13 1.385(4) .
C12 H12 0.9500 .
C13 C14 1.387(4) .
C13 H13 0.9500 .
C14 H14 0.9500 .
